data_4306154
loop_
_publ_author_name
'Marina A. Zhuravleva'
'Mercouri G. Kanatzidis'

_publ_contact_author_address
;
Northwestern University
Department of Chemistry
2145 North Sheridan Road
Evanston, IL 60208
;
_publ_contact_author_email m-kanatzidis@northwestern.edu
_publ_contact_author_name 'Kanatzidis, M.G.'
_publ_section_title
;
Polygallide RE2MGa9Ge2 (RE = Ce, Sm; M = Ni, Co) Phases Grown in Molten
Gallium
;
_journal_name_full 'Inorganic Chemistry'
_journal_page_first 9471
_journal_page_last 9477
_journal_paper_doi 10.1021/ic801067g
_journal_volume 47
_journal_year 2008
_chemical_formula_moiety 'Ga5 Ge2 Ni Sm2, 4(Ga)'
_chemical_formula_sum 'Ga9 Ge2 Ni Sm2'
_chemical_formula_weight 1132.07
_chemical_name_systematic
; 
 ? 
;
_space_group_IT_number 129
_symmetry_cell_setting tetragonal
_symmetry_space_group_name_Hall '-P 4a 2a'
_symmetry_space_group_name_H-M 'P 4/n m m :2'
_atom_sites_solution_primary direct
_atom_sites_solution_secondary difmap
_audit_creation_method SHELXL-97
_cell_angle_alpha 90.00
_cell_angle_beta 90.00
_cell_angle_gamma 90.00
_cell_formula_units_Z 2
_cell_length_a 5.9082(17)
_cell_length_b 5.9082(17)
_cell_length_c 14.919(6)
_cell_measurement_reflns_used 267
_cell_measurement_temperature 298(2)
_cell_measurement_theta_max 23.13
_cell_measurement_theta_min 1.36
_cell_volume 520.8(3)
_computing_data_collection 'SMART (Siemens, 1998)'
_computing_data_reduction 'SAINT/XPREP (Bruker, 2004; Sheldrick, 2003)'
_computing_structure_refinement 'SHELXL-97 (Sheldrick, 1997)'
_computing_structure_solution 'SHELXS-97 (Sheldrick, 1990)'
_diffrn_ambient_temperature 298(2)
_diffrn_measured_fraction_theta_full 1.000
_diffrn_measured_fraction_theta_max 1.000
_diffrn_measurement_device_type 'CCD Area Detector'
_diffrn_measurement_method 'Phi and Omega Scans'
_diffrn_radiation_monochromator graphite
_diffrn_radiation_source 'fine-focus sealed tube'
_diffrn_radiation_type MoK\a
_diffrn_radiation_wavelength 0.71073
_diffrn_reflns_av_R_equivalents 0.0593
_diffrn_reflns_av_sigmaI/netI 0.0269
_diffrn_reflns_limit_h_max 6
_diffrn_reflns_limit_h_min -4
_diffrn_reflns_limit_k_max 6
_diffrn_reflns_limit_k_min -4
_diffrn_reflns_limit_l_max 13
_diffrn_reflns_limit_l_min -16
_diffrn_reflns_number 1946
_diffrn_reflns_theta_full 23.13
_diffrn_reflns_theta_max 23.13
_diffrn_reflns_theta_min 1.36
_exptl_absorpt_coefficient_mu 41.297
_exptl_absorpt_correction_T_max 0.192
_exptl_absorpt_correction_T_min 0.001
_exptl_absorpt_correction_type analytical
_exptl_absorpt_process_details SADABS
_exptl_crystal_colour 'metallic grey'
_exptl_crystal_density_diffrn 7.220
_exptl_crystal_density_meas ?
_exptl_crystal_density_method .
_exptl_crystal_description plate-like
_exptl_crystal_F_000 990
_exptl_crystal_size_max 0.20
_exptl_crystal_size_mid 0.16
_exptl_crystal_size_min 0.04
_refine_diff_density_max 1.978
_refine_diff_density_min -1.897
_refine_diff_density_rms 0.424
_refine_ls_extinction_coef 0.0020(4)
_refine_ls_extinction_expression Fc^*^=kFc[1+0.001xFc^2^\l^3^/sin(2\q)]^-1/4^
_refine_ls_extinction_method SHELXL
_refine_ls_goodness_of_fit_ref 1.417
_refine_ls_hydrogen_treatment none
_refine_ls_matrix_type full
_refine_ls_number_parameters 29
_refine_ls_number_reflns 267
_refine_ls_number_restraints 0
_refine_ls_restrained_S_all 1.417
_refine_ls_R_factor_all 0.0405
_refine_ls_R_factor_gt 0.0396
_refine_ls_shift/su_max 0.009
_refine_ls_shift/su_mean 0.003
_refine_ls_structure_factor_coef Fsqd
_refine_ls_weighting_details 'calc w=1/[\s^2^(Fo^2^)+(0.0383P)^2^+48.7046P] where P=(Fo^2^+2Fc^2^)/3'
_refine_ls_weighting_scheme calc
_refine_ls_wR_factor_gt 0.1304
_refine_ls_wR_factor_ref 0.1308
_reflns_number_gt 258
_reflns_number_total 267
_reflns_threshold_expression >2sigma(I)
_cod_data_source_file ic801067g_si_001_2.cif
_cod_data_source_block Sm2NiGa9Ge2
_cod_original_sg_symbol_H-M 'P 4/n m m'
_cod_database_code 4306154

loop_
_symmetry_equiv_pos_as_xyz
'x, y, z'
'-x+1/2, -y+1/2, z'
'-y+1/2, x, z'
'y, -x+1/2, z'
'-x, y+1/2, -z'
'x+1/2, -y, -z'
'y+1/2, x+1/2, -z'
'-y, -x, -z'
'-x, -y, -z'
'x-1/2, y-1/2, -z'
'y-1/2, -x, -z'
'-y, x-1/2, -z'
'x, -y-1/2, z'
'-x-1/2, y, z'
'-y-1/2, -x-1/2, z'
'y, x, z'

loop_
_atom_site_label
_atom_site_type_symbol
_atom_site_fract_x
_atom_site_fract_y
_atom_site_fract_z
_atom_site_U_iso_or_equiv
_atom_site_adp_type
_atom_site_occupancy
_atom_site_symmetry_multiplicity
_atom_site_calc_flag
_atom_site_refinement_flags
_atom_site_disorder_assembly
_atom_site_disorder_group
Sm1 Sm 0.7500 0.2500 0.25481(10) 0.0024(8) Uani 1 4 d S . .
Ni1 Ni 0.7500 0.2500 0.0000 0.0029(15) Uani 1 8 d S . .
Ga1 Ga 0.0111(3) 0.0111(3) 0.08770(15) 0.0041(9) Uani 1 2 d S . .
Ga2 Ga 0.0333(4) 0.0333(4) 0.41789(15) 0.0086(9) Uani 1 2 d S . .
Ga3 Ga 0.2500 0.2500 0.6513(3) 0.0057(14) Uani 1 8 d S . .
Ge1 Ge 0.2500 0.2500 0.8157(3) 0.0065(14) Uani 1 8 d S . .
Ge2 Ge 0.2500 0.2500 0.2151(4) 0.0070(14) Uani 1 8 d S . .

loop_
_atom_site_aniso_label
_atom_site_aniso_U_11
_atom_site_aniso_U_22
_atom_site_aniso_U_33
_atom_site_aniso_U_23
_atom_site_aniso_U_13
_atom_site_aniso_U_12
Sm1 0.0035(11) 0.0028(11) 0.0008(11) 0.000 0.000 0.000
Ni1 0.003(2) 0.003(2) 0.002(3) 0.000 0.000 0.000
Ga1 0.0060(11) 0.0060(11) 0.0001(15) 0.0005(8) 0.0005(8) 0.0016(11)
Ga2 0.0102(12) 0.0102(12) 0.0052(16) -0.0008(8) -0.0008(8) -0.0003(13)
Ga3 0.0078(19) 0.0078(19) 0.002(3) 0.000 0.000 0.000
Ge1 0.0079(18) 0.0079(18) 0.004(3) 0.000 0.000 0.000
Ge2 0.0047(18) 0.0047(18) 0.012(3) 0.000 0.000 0.000

loop_
_atom_type_symbol
_atom_type_description
_atom_type_scat_dispersion_real
_atom_type_scat_dispersion_imag
_atom_type_scat_source
Ni Ni 0.3393 1.1124 'International Tables Vol C Tables 4.2.6.8 and 6.1.1.4'
Ga Ga 0.2307 1.6083 'International Tables Vol C Tables 4.2.6.8 and 6.1.1.4'
Ge Ge 0.1547 1.8001 'International Tables Vol C Tables 4.2.6.8 and 6.1.1.4'
Sm Sm -0.1638 3.4418 'International Tables Vol C Tables 4.2.6.8 and 6.1.1.4'

loop_
_geom_angle_atom_site_label_1
_geom_angle_atom_site_label_2
_geom_angle_atom_site_label_3
_geom_angle
_geom_angle_site_symmetry_1
_geom_angle_site_symmetry_3
_geom_angle_publ_flag
Ge2 Sm1 Ge2 157.3(2) 1_655 . ?
Ge2 Sm1 Ge1 86.21(4) 1_655 9_656 ?
Ge2 Sm1 Ge1 86.21(4) . 9_656 ?
Ge2 Sm1 Ge1 86.21(4) 1_655 9_666 ?
Ge2 Sm1 Ge1 86.21(4) . 9_666 ?
Ge1 Sm1 Ge1 140.81(18) 9_656 9_666 ?
Ge2 Sm1 Ga2 68.83(10) 1_655 4_655 ?
Ge2 Sm1 Ga2 131.20(11) . 4_655 ?
Ge1 Sm1 Ga2 128.92(8) 9_656 4_655 ?
Ge1 Sm1 Ga2 83.04(9) 9_666 4_655 ?
Ge2 Sm1 Ga2 68.83(10) 1_655 1_655 ?
Ge2 Sm1 Ga2 131.20(11) . 1_655 ?
Ge1 Sm1 Ga2 83.04(9) 9_656 1_655 ?
Ge1 Sm1 Ga2 128.92(8) 9_666 1_655 ?
Ga2 Sm1 Ga2 46.88(9) 4_655 1_655 ?
Ge2 Sm1 Ga2 131.20(11) 1_655 2 ?
Ge2 Sm1 Ga2 68.83(10) . 2 ?
Ge1 Sm1 Ga2 128.92(8) 9_656 2 ?
Ge1 Sm1 Ga2 83.04(9) 9_666 2 ?
Ga2 Sm1 Ga2 62.67(10) 4_655 2 ?
Ga2 Sm1 Ga2 81.80(7) 1_655 2 ?
Ge2 Sm1 Ga2 131.20(11) 1_655 3 ?
Ge2 Sm1 Ga2 68.83(10) . 3 ?
Ge1 Sm1 Ga2 83.04(9) 9_656 3 ?
Ge1 Sm1 Ga2 128.92(8) 9_666 3 ?
Ga2 Sm1 Ga2 81.80(7) 4_655 3 ?
Ga2 Sm1 Ga2 62.67(10) 1_655 3 ?
Ga2 Sm1 Ga2 46.88(9) 2 3 ?
Ge2 Sm1 Ga1 108.29(10) 1_655 3 ?
Ge2 Sm1 Ga1 52.01(10) . 3 ?
Ge1 Sm1 Ga1 48.26(8) 9_656 3 ?
Ge1 Sm1 Ga1 98.73(9) 9_666 3 ?
Ga2 Sm1 Ga1 176.60(7) 4_655 3 ?
Ga2 Sm1 Ga1 130.77(7) 1_655 3 ?
Ga2 Sm1 Ga1 120.35(7) 2 3 ?
Ga2 Sm1 Ga1 99.21(5) 3 3 ?
Ge2 Sm1 Ga1 52.01(10) 1_655 4_655 ?
Ge2 Sm1 Ga1 108.29(10) . 4_655 ?
Ge1 Sm1 Ga1 98.73(9) 9_656 4_655 ?
Ge1 Sm1 Ga1 48.26(8) 9_666 4_655 ?
Ga2 Sm1 Ga1 99.21(5) 4_655 4_655 ?
Ga2 Sm1 Ga1 120.35(7) 1_655 4_655 ?
Ga2 Sm1 Ga1 130.77(7) 2 4_655 ?
Ga2 Sm1 Ga1 176.60(7) 3 4_655 ?
Ga1 Sm1 Ga1 79.97(7) 3 4_655 ?
Ge2 Sm1 Ga1 108.29(10) 1_655 2 ?
Ge2 Sm1 Ga1 52.01(10) . 2 ?
Ge1 Sm1 Ga1 98.73(9) 9_656 2 ?
Ge1 Sm1 Ga1 48.26(8) 9_666 2 ?
Ga2 Sm1 Ga1 130.77(7) 4_655 2 ?
Ga2 Sm1 Ga1 176.60(7) 1_655 2 ?
Ga2 Sm1 Ga1 99.21(5) 2 2 ?
Ga2 Sm1 Ga1 120.35(7) 3 2 ?
Ga1 Sm1 Ga1 51.43(8) 3 2 ?
Ga1 Sm1 Ga1 56.59(9) 4_655 2 ?
Ge2 Sm1 Ga1 52.01(10) 1_655 1_655 ?
Ge2 Sm1 Ga1 108.29(10) . 1_655 ?
Ge1 Sm1 Ga1 48.26(8) 9_656 1_655 ?
Ge1 Sm1 Ga1 98.73(9) 9_666 1_655 ?
Ga2 Sm1 Ga1 120.35(7) 4_655 1_655 ?
Ga2 Sm1 Ga1 99.21(5) 1_655 1_655 ?
Ga2 Sm1 Ga1 176.60(7) 2 1_655 ?
Ga2 Sm1 Ga1 130.77(7) 3 1_655 ?
Ga1 Sm1 Ga1 56.59(9) 3 1_655 ?
Ga1 Sm1 Ga1 51.43(8) 4_655 1_655 ?
Ga1 Sm1 Ga1 79.97(7) 2 1_655 ?
Ga1 Ni1 Ga1 175.71(13) 4_655 11_655 ?
Ga1 Ni1 Ga1 64.25(9) 4_655 12_665 ?
Ga1 Ni1 Ga1 115.93(9) 11_655 12_665 ?
Ga1 Ni1 Ga1 106.34(4) 4_655 9_655 ?
Ga1 Ni1 Ga1 69.83(12) 11_655 9_655 ?
Ga1 Ni1 Ga1 77.41(12) 12_665 9_655 ?
Ga1 Ni1 Ga1 106.34(4) 4_655 10_665 ?
Ga1 Ni1 Ga1 77.41(12) 11_655 10_665 ?
Ga1 Ni1 Ga1 69.83(12) 12_665 10_665 ?
Ga1 Ni1 Ga1 115.93(9) 9_655 10_665 ?
Ga1 Ni1 Ga1 69.83(12) 4_655 1_655 ?
Ga1 Ni1 Ga1 106.34(4) 11_655 1_655 ?
Ga1 Ni1 Ga1 106.34(4) 12_665 1_655 ?
Ga1 Ni1 Ga1 64.25(9) 9_655 1_655 ?
Ga1 Ni1 Ga1 175.71(13) 10_665 1_655 ?
Ga1 Ni1 Ga1 77.41(12) 4_655 2 ?
Ga1 Ni1 Ga1 106.34(4) 11_655 2 ?
Ga1 Ni1 Ga1 106.34(4) 12_665 2 ?
Ga1 Ni1 Ga1 175.71(13) 9_655 2 ?
Ga1 Ni1 Ga1 64.25(9) 10_665 2 ?
Ga1 Ni1 Ga1 115.93(9) 1_655 2 ?
Ga1 Ni1 Ga1 115.93(9) 4_655 3 ?
Ga1 Ni1 Ga1 64.25(9) 11_655 3 ?
Ga1 Ni1 Ga1 175.71(13) 12_665 3 ?
Ga1 Ni1 Ga1 106.34(4) 9_655 3 ?
Ga1 Ni1 Ga1 106.34(4) 10_665 3 ?
Ga1 Ni1 Ga1 77.41(12) 1_655 3 ?
Ga1 Ni1 Ga1 69.83(12) 2 3 ?
Ni1 Ga1 Ni1 115.75(9) 9_655 1_455 ?
Ni1 Ga1 Ge1 105.14(8) 9_655 9_556 ?
Ni1 Ga1 Ge1 105.14(8) 1_455 9_556 ?
Ni1 Ga1 Ga1 57.88(5) 9_655 9 ?
Ni1 Ga1 Ga1 57.88(5) 1_455 9 ?
Ge1 Ga1 Ga1 119.42(18) 9_556 9 ?
Ni1 Ga1 Ge2 113.13(7) 9_655 . ?
Ni1 Ga1 Ge2 113.13(7) 1_455 . ?
Ge1 Ga1 Ge2 102.96(15) 9_556 . ?
Ga1 Ga1 Ge2 137.62(18) 9 . ?
Ni1 Ga1 Ga1 128.71(6) 9_655 4 ?
Ni1 Ga1 Ga1 55.08(6) 1_455 4 ?
Ge1 Ga1 Ga1 126.15(5) 9_556 4 ?
Ga1 Ga1 Ga1 92.85(8) 9 4 ?
Ge2 Ga1 Ga1 59.19(6) . 4 ?
Ni1 Ga1 Ga1 55.08(6) 9_655 3 ?
Ni1 Ga1 Ga1 128.71(6) 1_455 3 ?
Ge1 Ga1 Ga1 126.15(5) 9_556 3 ?
Ga1 Ga1 Ga1 92.85(8) 9 3 ?
Ge2 Ga1 Ga1 59.19(6) . 3 ?
Ga1 Ga1 Ga1 90.0 4 3 ?
Ni1 Ga1 Sm1 82.05(4) 9_655 3_545 ?
Ni1 Ga1 Sm1 161.63(7) 1_455 3_545 ?
Ge1 Ga1 Sm1 63.50(8) 9_556 3_545 ?
Ga1 Ga1 Sm1 139.67(4) 9 3_545 ?
Ge2 Ga1 Sm1 59.49(7) . 3_545 ?
Ga1 Ga1 Sm1 118.29(4) 4 3_545 ?
Ga1 Ga1 Sm1 64.29(4) 3 3_545 ?
Ni1 Ga1 Sm1 161.63(7) 9_655 1_455 ?
Ni1 Ga1 Sm1 82.05(4) 1_455 1_455 ?
Ge1 Ga1 Sm1 63.50(8) 9_556 1_455 ?
Ga1 Ga1 Sm1 139.67(4) 9 1_455 ?
Ge2 Ga1 Sm1 59.49(7) . 1_455 ?
Ga1 Ga1 Sm1 64.29(4) 4 1_455 ?
Ga1 Ga1 Sm1 118.29(4) 3 1_455 ?
Sm1 Ga1 Sm1 79.88(7) 3_545 1_455 ?
Ga2 Ga2 Ga2 99.01(10) 9_556 4 ?
Ga2 Ga2 Ga2 99.01(10) 9_556 3 ?
Ga2 Ga2 Ga2 90.0 4 3 ?
Ga2 Ga2 Ga3 100.7(2) 9_556 9_556 ?
Ga2 Ga2 Ga3 130.41(4) 4 9_556 ?
Ga2 Ga2 Ga3 130.41(4) 3 9_556 ?
Ga2 Ga2 Sm1 135.88(8) 9_556 1_455 ?
Ga2 Ga2 Sm1 66.56(5) 4 1_455 ?
Ga2 Ga2 Sm1 121.34(5) 3 1_455 ?
Ga3 Ga2 Sm1 67.59(9) 9_556 1_455 ?
Ga2 Ga2 Sm1 135.88(8) 9_556 3_545 ?
Ga2 Ga2 Sm1 121.34(5) 4 3_545 ?
Ga2 Ga2 Sm1 66.56(5) 3 3_545 ?
Ga3 Ga2 Sm1 67.59(9) 9_556 3_545 ?
Sm1 Ga2 Sm1 80.93(7) 1_455 3_545 ?
Ge1 Ga3 Ga2 113.55(12) . 9_556 ?
Ge1 Ga3 Ga2 113.55(12) . 10_666 ?
Ga2 Ga3 Ga2 132.9(2) 9_556 10_666 ?
Ge1 Ga3 Ga2 113.55(12) . 12_566 ?
Ga2 Ga3 Ga2 80.82(9) 9_556 12_566 ?
Ga2 Ga3 Ga2 80.82(9) 10_666 12_566 ?
Ge1 Ga3 Ga2 113.55(12) . 11_656 ?
Ga2 Ga3 Ga2 80.82(9) 9_556 11_656 ?
Ga2 Ga3 Ga2 80.82(9) 10_666 11_656 ?
Ga2 Ga3 Ga2 132.9(2) 12_566 11_656 ?
Ge1 Ga3 Sm1 64.62(8) . 11_666 ?
Ga2 Ga3 Sm1 139.191(17) 9_556 11_666 ?
Ga2 Ga3 Sm1 65.51(5) 10_666 11_666 ?
Ga2 Ga3 Sm1 139.191(17) 12_566 11_666 ?
Ga2 Ga3 Sm1 65.51(5) 11_656 11_666 ?
Ge1 Ga3 Sm1 64.62(8) . 9_666 ?
Ga2 Ga3 Sm1 139.191(17) 9_556 9_666 ?
Ga2 Ga3 Sm1 65.51(5) 10_666 9_666 ?
Ga2 Ga3 Sm1 65.51(5) 12_566 9_666 ?
Ga2 Ga3 Sm1 139.191(17) 11_656 9_666 ?
Sm1 Ga3 Sm1 79.41(7) 11_666 9_666 ?
Ge1 Ga3 Sm1 64.62(8) . 11_566 ?
Ga2 Ga3 Sm1 65.51(5) 9_556 11_566 ?
Ga2 Ga3 Sm1 139.191(17) 10_666 11_566 ?
Ga2 Ga3 Sm1 65.51(5) 12_566 11_566 ?
Ga2 Ga3 Sm1 139.191(17) 11_656 11_566 ?
Sm1 Ga3 Sm1 129.24(17) 11_666 11_566 ?
Sm1 Ga3 Sm1 79.41(7) 9_666 11_566 ?
Ge1 Ga3 Sm1 64.62(8) . 9_656 ?
Ga2 Ga3 Sm1 65.51(5) 9_556 9_656 ?
Ga2 Ga3 Sm1 139.191(17) 10_666 9_656 ?
Ga2 Ga3 Sm1 139.191(17) 12_566 9_656 ?
Ga2 Ga3 Sm1 65.51(5) 11_656 9_656 ?
Sm1 Ga3 Sm1 79.41(7) 11_666 9_656 ?
Sm1 Ga3 Sm1 129.24(17) 9_666 9_656 ?
Sm1 Ga3 Sm1 79.41(7) 11_566 9_656 ?
Ga3 Ge1 Ga1 123.46(11) . 10_666 ?
Ga3 Ge1 Ga1 123.46(11) . 12_566 ?
Ga1 Ge1 Ga1 72.30(10) 10_666 12_566 ?
Ga3 Ge1 Ga1 123.46(11) . 11_656 ?
Ga1 Ge1 Ga1 72.30(10) 10_666 11_656 ?
Ga1 Ge1 Ga1 113.1(2) 12_566 11_656 ?
Ga3 Ge1 Ga1 123.46(11) . 9_556 ?
Ga1 Ge1 Ga1 113.1(2) 10_666 9_556 ?
Ga1 Ge1 Ga1 72.30(10) 12_566 9_556 ?
Ga1 Ge1 Ga1 72.30(10) 11_656 9_556 ?
Ga3 Ge1 Sm1 70.41(9) . 11_566 ?
Ga1 Ge1 Sm1 137.79(6) 10_666 11_566 ?
Ga1 Ge1 Sm1 68.23(4) 12_566 11_566 ?
Ga1 Ge1 Sm1 137.79(6) 11_656 11_566 ?
Ga1 Ge1 Sm1 68.23(4) 9_556 11_566 ?
Ga3 Ge1 Sm1 70.41(9) . 9_656 ?
Ga1 Ge1 Sm1 137.79(6) 10_666 9_656 ?
Ga1 Ge1 Sm1 137.79(6) 12_566 9_656 ?
Ga1 Ge1 Sm1 68.23(4) 11_656 9_656 ?
Ga1 Ge1 Sm1 68.23(4) 9_556 9_656 ?
Sm1 Ge1 Sm1 83.54(6) 11_566 9_656 ?
Ga3 Ge1 Sm1 70.41(9) . 9_666 ?
Ga1 Ge1 Sm1 68.23(4) 10_666 9_666 ?
Ga1 Ge1 Sm1 68.23(4) 12_566 9_666 ?
Ga1 Ge1 Sm1 137.79(6) 11_656 9_666 ?
Ga1 Ge1 Sm1 137.79(6) 9_556 9_666 ?
Sm1 Ge1 Sm1 83.54(6) 11_566 9_666 ?
Sm1 Ge1 Sm1 140.81(18) 9_656 9_666 ?
Ga3 Ge1 Sm1 70.41(9) . 11_666 ?
Ga1 Ge1 Sm1 68.23(4) 10_666 11_666 ?
Ga1 Ge1 Sm1 137.79(6) 12_566 11_666 ?
Ga1 Ge1 Sm1 68.23(4) 11_656 11_666 ?
Ga1 Ge1 Sm1 137.79(6) 9_556 11_666 ?
Sm1 Ge1 Sm1 140.81(18) 11_566 11_666 ?
Sm1 Ge1 Sm1 83.54(6) 9_656 11_666 ?
Sm1 Ge1 Sm1 83.54(6) 9_666 11_666 ?
Ga1 Ge2 Ga1 92.8(2) . 2 ?
Ga1 Ge2 Ga1 61.62(11) . 4 ?
Ga1 Ge2 Ga1 61.62(11) 2 4 ?
Ga1 Ge2 Ga1 61.62(11) . 3 ?
Ga1 Ge2 Ga1 61.62(11) 2 3 ?
Ga1 Ge2 Ga1 92.8(2) 4 3 ?
Ga1 Ge2 Sm1 129.64(11) . . ?
Ga1 Ge2 Sm1 68.50(5) 2 . ?
Ga1 Ge2 Sm1 129.64(11) 4 . ?
Ga1 Ge2 Sm1 68.50(5) 3 . ?
Ga1 Ge2 Sm1 129.64(11) . 3 ?
Ga1 Ge2 Sm1 68.50(5) 2 3 ?
Ga1 Ge2 Sm1 68.50(5) 4 3 ?
Ga1 Ge2 Sm1 129.64(11) 3 3 ?
Sm1 Ge2 Sm1 87.78(4) . 3 ?
Ga1 Ge2 Sm1 68.50(5) . 1_455 ?
Ga1 Ge2 Sm1 129.64(11) 2 1_455 ?
Ga1 Ge2 Sm1 68.50(5) 4 1_455 ?
Ga1 Ge2 Sm1 129.64(11) 3 1_455 ?
Sm1 Ge2 Sm1 157.3(2) . 1_455 ?
Sm1 Ge2 Sm1 87.78(4) 3 1_455 ?
Ga1 Ge2 Sm1 68.50(5) . 3_545 ?
Ga1 Ge2 Sm1 129.64(11) 2 3_545 ?
Ga1 Ge2 Sm1 129.64(11) 4 3_545 ?
Ga1 Ge2 Sm1 68.50(5) 3 3_545 ?
Sm1 Ge2 Sm1 87.78(4) . 3_545 ?
Sm1 Ge2 Sm1 157.3(2) 3 3_545 ?
Sm1 Ge2 Sm1 87.78(4) 1_455 3_545 ?

loop_
_geom_bond_atom_site_label_1
_geom_bond_atom_site_label_2
_geom_bond_distance
_geom_bond_site_symmetry_2
_geom_bond_publ_flag
Sm1 Ge2 3.0131(14) 1_655 ?
Sm1 Ge2 3.0131(14) . ?
Sm1 Ge1 3.1357(19) 9_656 ?
Sm1 Ge1 3.1357(19) 9_666 ?
Sm1 Ga2 3.219(2) 4_655 ?
Sm1 Ga2 3.219(2) 1_655 ?
Sm1 Ga2 3.219(2) 2 ?
Sm1 Ga2 3.219(2) 3 ?
Sm1 Ga1 3.254(2) 3 ?
Sm1 Ga1 3.254(2) 4_655 ?
Sm1 Ga1 3.254(2) 2 ?
Sm1 Ga1 3.254(2) 1_655 ?
Ni1 Ga1 2.4665(13) 4_655 ?
Ni1 Ga1 2.4665(13) 11_655 ?
Ni1 Ga1 2.4665(13) 12_665 ?
Ni1 Ga1 2.4665(13) 9_655 ?
Ni1 Ga1 2.4665(13) 10_665 ?
Ni1 Ga1 2.4665(13) 1_655 ?
Ni1 Ga1 2.4665(13) 2 ?
Ni1 Ga1 2.4665(13) 3 ?
Ga1 Ni1 2.4665(13) 9_655 ?
Ga1 Ni1 2.4665(13) 1_455 ?
Ga1 Ge1 2.615(4) 9_556 ?
Ga1 Ga1 2.623(5) 9 ?
Ga1 Ge2 2.756(5) . ?
Ga1 Ga1 2.824(4) 4 ?
Ga1 Ga1 2.824(4) 3 ?
Ga1 Sm1 3.254(2) 3_545 ?
Ga1 Sm1 3.254(2) 1_455 ?
Ga2 Ga2 2.513(5) 9_556 ?
Ga2 Ga2 2.561(4) 4 ?
Ga2 Ga2 2.561(4) 3 ?
Ga2 Ga3 2.582(4) 9_556 ?
Ga2 Sm1 3.219(2) 1_455 ?
Ga2 Sm1 3.219(2) 3_545 ?
Ga3 Ge1 2.453(7) . ?
Ga3 Ga2 2.582(4) 9_556 ?
Ga3 Ga2 2.582(4) 10_666 ?
Ga3 Ga2 2.582(4) 12_566 ?
Ga3 Ga2 2.582(4) 11_656 ?
Ga3 Sm1 3.270(2) 11_666 ?
Ga3 Sm1 3.270(2) 9_666 ?
Ga3 Sm1 3.270(2) 11_566 ?
Ga3 Sm1 3.270(2) 9_656 ?
Ge1 Ga1 2.615(4) 10_666 ?
Ge1 Ga1 2.615(4) 12_566 ?
Ge1 Ga1 2.615(4) 11_656 ?
Ge1 Ga1 2.615(4) 9_556 ?
Ge1 Sm1 3.1357(19) 11_566 ?
Ge1 Sm1 3.1357(19) 9_656 ?
Ge1 Sm1 3.1357(19) 9_666 ?
Ge1 Sm1 3.1357(19) 11_666 ?
Ge2 Ga1 2.756(5) 2 ?
Ge2 Ga1 2.756(5) 4 ?
Ge2 Ga1 2.756(5) 3 ?
Ge2 Sm1 3.0131(14) 3 ?
Ge2 Sm1 3.0131(14) 1_455 ?
Ge2 Sm1 3.0131(14) 3_545 ?
